data_7214045
loop_
_publ_author_name
'Han, Bao-Xia'
'Wang, Chuan-Zeng'
'Chen, Kai'
'Xiao, Xin'
'Tao, Zhu'
'Xue, Sai-Feng'
'Zhang, Yun-Qian'
'Zhu, Qian-Jiang'

_publ_section_title
;
 Coordination and supramolecular assemblies of K+/Ln3+ to
 perhydroxycucurbit[5]uril in the presence of [PMo12O40]3&#x2212;:
 potential application in isolation of light lanthanides
;
_journal_issue 9
_journal_name_full CrystEngComm
_journal_page_first 1615
_journal_paper_doi 10.1039/c3ce42063a
_journal_volume 16
_journal_year 2014
_chemical_formula_moiety 'C30 H36 N20 O23 K2, P Mo12 O40, (H3 O), 12(H2 O)'
_chemical_formula_sum 'C30 H63 K2 Mo12 N20 O76 P'
_chemical_formula_weight 3180.45
_chemical_name_systematic
;
 ?
;
_space_group_IT_number 15
_symmetry_cell_setting monoclinic
_symmetry_space_group_name_Hall '-C 2yc'
_symmetry_space_group_name_H-M 'C 1 2/c 1'
_atom_sites_solution_hydrogens geom
_atom_sites_solution_primary direct
_atom_sites_solution_secondary difmap
_audit_creation_method SHELXL-97
_cell_angle_alpha 90.00
_cell_angle_beta 99.026(3)
_cell_angle_gamma 90.00
_cell_formula_units_Z 4
_cell_length_a 16.5232(15)
_cell_length_b 14.4587(12)
_cell_length_c 33.985(3)
_cell_measurement_temperature 223(2)
_cell_volume 8018.6(12)
_computing_structure_refinement 'SHELXL-97 (Sheldrick, 1997)'
_diffrn_ambient_temperature 223(2)
_diffrn_measured_fraction_theta_full 0.995
_diffrn_measured_fraction_theta_max 0.995
_diffrn_measurement_device_type 'Bruker Smart Apex2 CCD Detector'
_diffrn_measurement_method '\f and \w scan'
_diffrn_radiation_monochromator graphite
_diffrn_radiation_source 'fine-focus sealed tube'
_diffrn_radiation_type MoK\a
_diffrn_radiation_wavelength 0.71073
_diffrn_reflns_av_R_equivalents 0.0861
_diffrn_reflns_av_sigmaI/netI 0.0862
_diffrn_reflns_limit_h_max 19
_diffrn_reflns_limit_h_min -19
_diffrn_reflns_limit_k_max 17
_diffrn_reflns_limit_k_min -17
_diffrn_reflns_limit_l_max 30
_diffrn_reflns_limit_l_min -40
_diffrn_reflns_number 26628
_diffrn_reflns_theta_full 25.00
_diffrn_reflns_theta_max 25.00
_diffrn_reflns_theta_min 1.21
_exptl_absorpt_coefficient_mu 2.083
_exptl_absorpt_correction_T_max 0.6688
_exptl_absorpt_correction_T_min 0.6135
_exptl_absorpt_correction_type multi-scan
_exptl_absorpt_process_details 'SADABS (Bruker, 2008)'
_exptl_crystal_colour colorless
_exptl_crystal_density_diffrn 2.634
_exptl_crystal_density_method 'not measured'
_exptl_crystal_description prism
_exptl_crystal_F_000 6192
_exptl_crystal_size_max 0.26
_exptl_crystal_size_mid 0.23
_exptl_crystal_size_min 0.21
_platon_squeeze_details
;
;
_refine_diff_density_max 2.372
_refine_diff_density_min -1.545
_refine_diff_density_rms 0.211
_refine_ls_extinction_method none
_refine_ls_goodness_of_fit_ref 1.077
_refine_ls_hydrogen_treatment constr
_refine_ls_matrix_type full
_refine_ls_number_parameters 590
_refine_ls_number_reflns 7012
_refine_ls_number_restraints 0
_refine_ls_restrained_S_all 1.077
_refine_ls_R_factor_all 0.1025
_refine_ls_R_factor_gt 0.0688
_refine_ls_shift/su_max 0.000
_refine_ls_shift/su_mean 0.000
_refine_ls_structure_factor_coef Fsqd
_refine_ls_weighting_details 'calc w=1/[\s^2^(Fo^2^)+(0.0975P)^2^+127.9910P] where P=(Fo^2^+2Fc^2^)/3'
_refine_ls_weighting_scheme calc
_refine_ls_wR_factor_gt 0.1930
_refine_ls_wR_factor_ref 0.2092
_reflns_number_gt 4620
_reflns_number_total 7012
_reflns_threshold_expression >2sigma(I)
_cod_data_source_file c3ce42063a.txt
_cod_data_source_block p12
_cod_original_sg_symbol_H-M 'C 2/c'
_cod_database_code 7214045

loop_
_symmetry_equiv_pos_as_xyz
'x, y, z'
'-x, y, -z+1/2'
'x+1/2, y+1/2, z'
'-x+1/2, y+1/2, -z+1/2'
'-x, -y, -z'
'x, -y, z-1/2'
'-x+1/2, -y+1/2, -z'
'x+1/2, -y+1/2, z-1/2'

loop_
_atom_site_label
_atom_site_type_symbol
_atom_site_fract_x
_atom_site_fract_y
_atom_site_fract_z
_atom_site_U_iso_or_equiv
_atom_site_adp_type
_atom_site_occupancy
_atom_site_symmetry_multiplicity
_atom_site_calc_flag
_atom_site_refinement_flags
O2W O -0.2997(13) 0.5641(12) 0.2995(6) 0.145(6) Uani 1 1 d .
O3W O -0.2651(15) 0.9167(18) 0.1525(6) 0.194(11) Uani 1 1 d .
O1W O 0.0000 0.5594(17) 0.2500 0.145(6) Uani 1 2 d S
K1 K -0.1695(4) 0.5654(5) 0.2829(2) 0.134(2) Uani 1 1 d .
O11 O -0.0398(6) 0.7559(10) -0.0266(3) 0.072(4) Uani 1 1 d .
O12 O 0.1109(9) 0.7827(8) 0.0167(3) 0.083(2) Uani 1 1 d .
O13 O 0.2777(6) 0.8273(7) 0.0237(3) 0.056(3) Uani 1 1 d .
O14 O 0.0099(8) 0.6525(6) 0.0393(3) 0.065(3) Uani 1 1 d .
O15 O 0.1746(6) 0.9072(8) 0.0678(3) 0.068(4) Uani 1 1 d .
O16 O 0.1568(10) 0.8680(7) -0.0421(3) 0.088(5) Uani 1 1 d .
O17 O 0.0397(6) 0.8212(8) 0.0788(3) 0.058(3) Uani 1 1 d .
O18 O -0.0110(7) 0.9812(7) 0.1085(5) 0.086(5) Uani 1 1 d .
O19 O -0.1026(6) 0.7970(10) 0.0371(3) 0.070(4) Uani 1 1 d .
O20 O -0.1325(6) 1.1048(7) 0.1217(3) 0.049(3) Uani 1 1 d .
O21 O 0.1299(7) 0.9026(7) 0.1434(3) 0.062(3) Uani 1 1 d .
O22 O -0.0055(7) 1.1600(8) 0.0858(4) 0.082(4) Uani 1 1 d .
O23 O -0.1281(7) 0.9422(7) -0.0960(4) 0.082(4) Uani 1 1 d .
O24 O 0.2227(9) 0.9990(8) 0.0060(3) 0.083(2) Uani 1 1 d .
O25 O -0.1479(6) 0.7542(7) -0.0989(3) 0.053(3) Uani 1 1 d .
O26 O -0.2652(6) 0.8407(8) 0.0312(3) 0.060(3) Uani 1 1 d .
O27 O -0.1755(6) 0.8511(9) -0.0339(3) 0.070(4) Uani 1 1 d .
O28 O -0.1518(9) 0.9610(8) 0.0661(3) 0.083(2) Uani 1 1 d .
O29 O 0.0197(9) 1.0298(11) 0.0445(4) 0.025(4) Uani 0.50 1 d P
O30 O 0.0460(10) 0.9256(10) 0.0241(4) 0.025(4) Uani 0.50 1 d P
O31 O -0.0869(10) 1.0150(11) 0.0156(5) 0.030(4) Uani 0.50 1 d P
O32 O 0.0439(10) 1.0941(11) 0.0029(5) 0.030(4) Uani 0.50 1 d P
P7 P 0.0000 1.0000 0.0000 0.0255(10) Uani 1 2 d S
Mo1 Mo 0.19108(7) 0.88306(8) 0.01620(3) 0.0365(3) Uani 1 1 d .
Mo2 Mo 0.00706(7) 0.76160(7) 0.02569(3) 0.0325(3) Uani 1 1 d .
Mo3 Mo -0.10376(7) 0.83507(8) -0.06767(3) 0.0353(3) Uani 1 1 d .
Mo4 Mo -0.17867(8) 0.88712(9) 0.02287(3) 0.0404(3) Uani 1 1 d .
Mo5 Mo 0.08626(7) 0.93035(8) 0.09817(3) 0.0334(3) Uani 1 1 d .
Mo6 Mo -0.09033(8) 1.07617(8) 0.08282(3) 0.0406(3) Uani 1 1 d .
C1 C -0.1620(8) 0.7421(10) 0.2214(4) 0.040(3) Uani 1 1 d .
C2 C -0.0601(8) 0.8339(9) 0.1984(4) 0.037(3) Uani 1 1 d .
C3 C -0.1012(8) 0.7690(9) 0.1633(4) 0.036(3) Uani 1 1 d .
C4 C 0.0395(8) 0.7417(9) 0.1779(4) 0.034(3) Uani 1 1 d .
C5 C -0.2176(7) 0.6499(9) 0.1614(4) 0.034(3) Uani 1 1 d .
H5A H -0.2334 0.6700 0.1337 0.040 Uiso 1 1 calc R
H5B H -0.2670 0.6509 0.1740 0.040 Uiso 1 1 calc R
C6 C -0.0378(8) 0.6470(9) 0.1225(4) 0.039(3) Uani 1 1 d .
H6A H -0.0799 0.6662 0.1004 0.047 Uiso 1 1 calc R
H6B H 0.0146 0.6444 0.1124 0.047 Uiso 1 1 calc R
C7 C -0.2042(8) 0.4905(9) 0.1888(4) 0.038(3) Uani 1 1 d .
C8 C -0.1385(8) 0.5208(10) 0.1326(4) 0.038(3) Uani 1 1 d .
C9 C -0.1248(8) 0.4123(9) 0.1461(4) 0.039(3) Uani 1 1 d .
C10 C 0.0018(8) 0.4899(10) 0.1457(4) 0.039(3) Uani 1 1 d .
C11 C -0.1692(8) 0.3227(9) 0.2024(4) 0.040(3) Uani 1 1 d .
H11A H -0.2190 0.3228 0.2147 0.048 Uiso 1 1 calc R
H11B H -0.1733 0.2707 0.1837 0.048 Uiso 1 1 calc R
C12 C 0.0073(7) 0.3223(9) 0.1628(4) 0.034(3) Uani 1 1 d .
H12A H -0.0264 0.2713 0.1502 0.040 Uiso 1 1 calc R
H12B H 0.0581 0.3235 0.1513 0.040 Uiso 1 1 calc R
C13 C -0.1006(8) 0.3329(9) 0.2721(4) 0.035(3) Uani 1 1 d .
C14 C -0.0267(7) 0.2578(9) 0.2283(4) 0.034(3) Uani 1 1 d .
C15 C 0.0894(8) 0.8531(9) 0.2314(4) 0.038(3) Uani 1 1 d .
H15A H 0.1399 0.8520 0.2196 0.046 Uiso 1 1 calc R
H15B H 0.0741 0.9180 0.2342 0.046 Uiso 1 1 calc R
N1 N -0.1048(7) 0.8119(7) 0.2304(3) 0.035(3) Uani 1 1 d .
N2 N -0.1603(6) 0.7151(7) 0.1813(3) 0.035(3) Uani 1 1 d .
N3 N 0.0233(7) 0.8059(8) 0.2040(3) 0.039(3) Uani 1 1 d .
N4 N -0.0321(6) 0.7173(7) 0.1543(3) 0.034(2) Uani 1 1 d .
N5 N -0.1875(7) 0.5545(7) 0.1614(3) 0.041(3) Uani 1 1 d .
N6 N -0.1664(7) 0.4080(8) 0.1801(3) 0.038(3) Uani 1 1 d .
N7 N -0.0577(7) 0.5545(8) 0.1353(3) 0.040(3) Uani 1 1 d .
N8 N -0.0363(6) 0.4091(7) 0.1535(3) 0.033(2) Uani 1 1 d .
N9 N -0.0993(6) 0.3073(7) 0.2333(3) 0.034(2) Uani 1 1 d .
N10 N 0.0271(6) 0.3045(7) 0.2048(3) 0.030(2) Uani 1 1 d .
O1 O -0.2060(6) 0.7101(7) 0.2423(3) 0.041(2) Uani 1 1 d .
O2 O -0.2449(6) 0.5007(7) 0.2142(3) 0.042(2) Uani 1 1 d .
O3 O -0.1563(5) 0.3713(7) 0.2851(3) 0.041(2) Uani 1 1 d .
O4 O 0.1077(5) 0.7082(6) 0.1753(3) 0.040(2) Uani 1 1 d .
O5 O 0.0740(5) 0.5015(7) 0.1485(3) 0.047(3) Uani 1 1 d .
O6 O -0.0697(6) 0.9279(6) 0.1897(3) 0.049(2) Uani 1 1 d .
H6 H -0.0443 0.9414 0.1713 0.074 Uiso 1 1 calc R
O7 O -0.1403(6) 0.8121(7) 0.1295(3) 0.052(3) Uani 1 1 d .
H7 H -0.1768 0.8465 0.1354 0.079 Uiso 1 1 calc R
O8 O -0.1799(6) 0.5333(7) 0.0936(3) 0.049(3) Uani 1 1 d .
H8 H -0.2242 0.5051 0.0908 0.074 Uiso 1 1 calc R
O9 O -0.1569(6) 0.3489(7) 0.1173(3) 0.051(3) Uani 1 1 d .
H9 H -0.1318 0.3525 0.0980 0.077 Uiso 1 1 calc R
O10 O -0.0482(5) 0.1716(6) 0.2138(3) 0.040(2) Uani 1 1 d .
H10 H -0.0382 0.1671 0.1907 0.060 Uiso 1 1 calc R

loop_
_atom_site_aniso_label
_atom_site_aniso_U_11
_atom_site_aniso_U_22
_atom_site_aniso_U_33
_atom_site_aniso_U_23
_atom_site_aniso_U_13
_atom_site_aniso_U_12
O2W 0.193(16) 0.084(10) 0.153(14) 0.005(11) 0.009(12) 0.024(12)
O3W 0.21(2) 0.25(3) 0.129(17) 0.095(18) 0.056(16) 0.08(2)
O1W 0.193(16) 0.084(10) 0.153(14) 0.005(11) 0.009(12) 0.024(12)
K1 0.133(5) 0.135(6) 0.130(5) 0.007(4) 0.008(4) 0.001(4)
O11 0.047(6) 0.141(12) 0.027(5) -0.001(6) -0.004(5) 0.049(7)
O12 0.144(7) 0.045(4) 0.052(4) -0.015(3) -0.003(4) -0.025(4)
O13 0.042(6) 0.046(6) 0.080(8) -0.029(5) 0.010(5) 0.006(5)
O14 0.131(10) 0.023(5) 0.044(6) 0.008(4) 0.026(6) 0.009(6)
O15 0.047(6) 0.102(9) 0.062(7) -0.050(7) 0.034(5) -0.041(6)
O16 0.182(14) 0.029(6) 0.041(6) 0.004(5) -0.025(7) -0.019(7)
O17 0.049(6) 0.073(8) 0.055(6) -0.039(6) 0.016(5) -0.019(5)
O18 0.056(7) 0.028(6) 0.186(14) 0.024(7) 0.061(8) 0.006(5)
O19 0.048(6) 0.128(11) 0.036(6) -0.012(6) 0.009(5) 0.025(7)
O20 0.064(7) 0.043(6) 0.044(6) 0.003(5) 0.022(5) 0.008(5)
O21 0.086(8) 0.072(8) 0.021(5) 0.015(5) -0.014(5) -0.038(6)
O22 0.058(7) 0.042(7) 0.160(13) 0.034(7) 0.054(8) 0.012(5)
O23 0.051(7) 0.037(6) 0.168(13) 0.042(7) 0.048(8) 0.011(5)
O24 0.144(7) 0.045(4) 0.052(4) -0.015(3) -0.003(4) -0.025(4)
O25 0.060(7) 0.044(6) 0.050(6) -0.018(5) -0.010(5) 0.010(5)
O26 0.042(6) 0.071(8) 0.070(7) 0.021(6) 0.021(5) -0.014(5)
O27 0.056(7) 0.117(10) 0.039(6) -0.004(6) 0.013(5) 0.044(7)
O28 0.144(7) 0.045(4) 0.052(4) -0.015(3) -0.003(4) -0.025(4)
O29 0.028(8) 0.042(10) 0.005(7) 0.004(6) -0.001(6) -0.001(7)
O30 0.039(9) 0.018(8) 0.017(8) 0.008(6) -0.004(7) 0.009(7)
O31 0.028(9) 0.029(9) 0.036(10) -0.005(7) 0.010(8) -0.003(7)
O32 0.035(9) 0.032(9) 0.026(9) 0.000(7) 0.010(8) -0.011(7)
P7 0.031(2) 0.022(2) 0.024(2) -0.0032(18) 0.0060(19) -0.0041(18)
Mo1 0.0419(7) 0.0324(6) 0.0329(6) -0.0037(5) -0.0016(5) 0.0053(5)
Mo2 0.0413(7) 0.0253(6) 0.0305(6) 0.0017(5) 0.0047(5) -0.0009(5)
Mo3 0.0362(6) 0.0300(6) 0.0388(7) -0.0083(5) 0.0028(5) -0.0045(5)
Mo4 0.0460(7) 0.0399(7) 0.0357(7) -0.0021(5) 0.0081(6) -0.0165(6)
Mo5 0.0376(6) 0.0341(6) 0.0278(6) 0.0043(5) 0.0026(5) 0.0015(5)
Mo6 0.0598(8) 0.0328(7) 0.0331(6) -0.0025(5) 0.0191(6) 0.0005(6)
C1 0.041(8) 0.042(8) 0.035(7) 0.003(6) -0.001(7) 0.010(7)
C2 0.040(8) 0.032(7) 0.043(8) 0.010(6) 0.014(6) 0.008(6)
C3 0.037(7) 0.034(7) 0.037(7) 0.005(6) 0.006(6) 0.002(6)
C4 0.033(7) 0.039(8) 0.028(7) 0.012(6) -0.001(6) -0.004(6)
C5 0.029(7) 0.036(7) 0.035(7) 0.003(6) 0.004(6) 0.014(6)
C6 0.039(8) 0.050(9) 0.030(7) 0.009(6) 0.005(6) 0.009(7)
C7 0.028(7) 0.038(8) 0.042(8) -0.008(6) -0.005(6) 0.005(6)
C8 0.032(7) 0.060(9) 0.022(7) -0.010(6) 0.001(6) 0.014(7)
C9 0.034(7) 0.042(8) 0.040(8) -0.004(6) 0.002(6) -0.006(6)
C10 0.033(8) 0.043(8) 0.039(8) -0.006(6) -0.001(6) 0.002(6)
C11 0.030(7) 0.037(8) 0.053(9) 0.006(7) 0.009(6) -0.003(6)
C12 0.029(7) 0.038(8) 0.035(7) 0.008(6) 0.011(6) 0.010(6)
C13 0.037(7) 0.032(7) 0.037(8) -0.012(6) 0.009(6) -0.010(6)
C14 0.033(7) 0.029(7) 0.041(8) -0.002(6) 0.011(6) 0.008(6)
C15 0.040(8) 0.028(7) 0.050(8) -0.006(6) 0.016(7) -0.006(6)
N1 0.050(7) 0.028(6) 0.032(6) -0.005(5) 0.019(5) -0.001(5)
N2 0.030(6) 0.032(6) 0.046(7) -0.002(5) 0.013(5) 0.001(5)
N3 0.042(7) 0.037(6) 0.041(7) 0.005(5) 0.012(5) 0.014(5)
N4 0.030(6) 0.041(7) 0.034(6) -0.002(5) 0.012(5) 0.004(5)
N5 0.051(7) 0.033(6) 0.042(7) 0.010(5) 0.012(6) 0.014(5)
N6 0.036(6) 0.043(7) 0.033(6) -0.001(5) 0.005(5) 0.002(5)
N7 0.049(7) 0.037(6) 0.029(6) 0.001(5) -0.006(5) -0.002(5)
N8 0.023(5) 0.031(6) 0.043(6) -0.004(5) -0.002(5) 0.003(4)
N9 0.028(6) 0.028(6) 0.044(7) 0.000(5) 0.002(5) 0.003(5)
N10 0.024(5) 0.028(5) 0.038(6) 0.000(5) 0.004(5) 0.000(4)
O1 0.043(5) 0.051(6) 0.035(5) 0.004(4) 0.022(5) 0.001(5)
O2 0.048(6) 0.052(6) 0.033(5) -0.006(4) 0.024(5) 0.000(5)
O3 0.029(5) 0.052(6) 0.043(5) -0.005(5) 0.007(4) -0.002(4)
O4 0.033(5) 0.036(5) 0.051(6) -0.001(4) 0.008(4) 0.006(4)
O5 0.020(5) 0.050(6) 0.072(7) 0.016(5) 0.009(5) 0.006(4)
O6 0.053(6) 0.034(5) 0.064(7) 0.011(5) 0.019(5) 0.000(5)
O7 0.062(7) 0.049(6) 0.043(6) 0.011(5) 0.001(5) 0.021(5)
O8 0.045(6) 0.066(7) 0.036(5) 0.007(5) 0.005(5) -0.009(5)
O9 0.049(6) 0.058(7) 0.045(6) -0.018(5) 0.002(5) -0.003(5)
O10 0.045(5) 0.028(5) 0.047(6) -0.007(4) 0.004(5) -0.004(4)

loop_
_atom_type_symbol
_atom_type_description
_atom_type_scat_dispersion_real
_atom_type_scat_dispersion_imag
_atom_type_scat_source
C C 0.0033 0.0016 'International Tables Vol C Tables 4.2.6.8 and 6.1.1.4'
H H 0.0000 0.0000 'International Tables Vol C Tables 4.2.6.8 and 6.1.1.4'
N N 0.0061 0.0033 'International Tables Vol C Tables 4.2.6.8 and 6.1.1.4'
O O 0.0106 0.0060 'International Tables Vol C Tables 4.2.6.8 and 6.1.1.4'
P P 0.1023 0.0942 'International Tables Vol C Tables 4.2.6.8 and 6.1.1.4'
Mo Mo -1.6832 0.6857 'International Tables Vol C Tables 4.2.6.8 and 6.1.1.4'
K K 0.2009 0.2494 'International Tables Vol C Tables 4.2.6.8 and 6.1.1.4'

loop_
_geom_angle_atom_site_label_1
_geom_angle_atom_site_label_2
_geom_angle_atom_site_label_3
_geom_angle
_geom_angle_site_symmetry_1
_geom_angle_site_symmetry_3
K1 O1W K1 176.9(9) 2 .
O2W K1 O1 89.3(5) . .
O2W K1 O4 99.9(6) . 2
O1 K1 O4 71.5(3) . 2
O2W K1 O2 83.4(6) . .
O1 K1 O2 76.8(3) . .
O4 K1 O2 148.1(4) 2 .
O2W K1 O5 102.9(6) . 2
O1 K1 O5 142.6(4) . 2
O4 K1 O5 71.5(3) 2 2
O2 K1 O5 139.1(4) . 2
O2W K1 O3 93.3(5) . .
O1 K1 O3 148.3(4) . .
O4 K1 O3 138.5(4) 2 .
O2 K1 O3 72.1(3) . .
O5 K1 O3 67.2(3) 2 .
O2W K1 O1W 173.3(6) . .
O1 K1 O1W 88.8(5) . .
O4 K1 O1W 85.5(4) 2 .
O2 K1 O1W 89.9(3) . .
O5 K1 O1W 82.5(3) 2 .
O3 K1 O1W 85.0(5) . .
O2W K1 C1 106.8(6) . .
O1 K1 C1 17.6(3) . .
O4 K1 C1 71.7(4) 2 .
O2 K1 C1 77.0(4) . .
O5 K1 C1 135.8(4) 2 .
O3 K1 C1 140.7(4) . .
O1W K1 C1 71.1(5) . .
O2W K1 C7 101.8(6) . .
O1 K1 C7 75.8(3) . .
O4 K1 C7 140.2(4) 2 .
O2 K1 C7 18.5(3) . .
O5 K1 C7 133.6(4) 2 .
O3 K1 C7 72.7(3) . .
O1W K1 C7 71.5(3) . .
C1 K1 C7 70.3(4) . .
O2W K1 O3W 55.2(7) . 4_445
O1 K1 O3W 144.1(6) . 4_445
O4 K1 O3W 106.7(4) 2 4_445
O2 K1 O3W 101.2(4) . 4_445
O5 K1 O3W 55.7(5) 2 4_445
O3 K1 O3W 51.6(5) . 4_445
O1W K1 O3W 127.1(7) . 4_445
C1 K1 O3W 161.8(6) . 4_445
C7 K1 O3W 113.1(5) . 4_445
O2W K1 C4 117.2(6) . 2
O1 K1 C4 71.4(4) . 2
O4 K1 C4 17.5(3) 2 2
O2 K1 C4 141.2(4) . 2
O5 K1 C4 71.6(3) 2 2
O3 K1 C4 133.1(4) . 2
O1W K1 C4 68.1(4) . 2
C1 K1 C4 66.0(3) . 2
C7 K1 C4 127.5(4) . 2
O3W K1 C4 117.6(4) 4_445 2
Mo2 O11 Mo3 139.3(7) . .
Mo2 O12 Mo1 141.4(7) . .
Mo1 O15 Mo5 140.4(6) . .
Mo6 O16 Mo1 139.0(8) 5_575 .
Mo5 O17 Mo2 137.2(6) . .
Mo5 O18 Mo6 135.9(7) . .
Mo4 O19 Mo2 138.5(7) . .
Mo6 O22 Mo3 136.2(7) . 5_575
Mo3 O23 Mo5 139.4(8) . 5_575
Mo1 O24 Mo4 140.0(8) . 5_575
Mo3 O27 Mo4 140.3(6) . .
Mo4 O28 Mo6 140.8(7) . .
P7 O29 O30 53.2(7) . .
P7 O29 O32 54.2(6) . .
O30 O29 O32 92.0(10) . .
P7 O29 Mo5 124.3(9) . .
O30 O29 Mo5 71.1(7) . .
O32 O29 Mo5 140.0(10) . .
P7 O29 Mo3 123.6(8) . 5_575
O30 O29 Mo3 130.8(9) . 5_575
O32 O29 Mo3 69.8(7) . 5_575
Mo5 O29 Mo3 93.6(5) . 5_575
P7 O29 Mo6 121.6(8) . .
O30 O29 Mo6 133.6(10) . .
O32 O29 Mo6 123.1(9) . .
Mo5 O29 Mo6 92.7(5) . .
Mo3 O29 Mo6 92.3(5) 5_575 .
P7 O30 O32 58.6(8) . 5_575
P7 O30 O29 57.0(7) . .
O32 O30 O29 96.4(11) 5_575 .
P7 O30 O31 57.7(7) . 5_575
O32 O30 O31 94.3(10) 5_575 5_575
O29 O30 O31 91.8(10) . 5_575
P7 O30 Mo2 126.6(8) . .
O32 O30 Mo2 68.2(8) 5_575 .
O29 O30 Mo2 138.0(10) . .
O31 O30 Mo2 126.9(9) 5_575 .
P7 O30 Mo5 124.5(8) . .
O32 O30 Mo5 129.9(10) 5_575 .
O29 O30 Mo5 67.7(6) . .
O31 O30 Mo5 131.6(9) 5_575 .
Mo2 O30 Mo5 91.9(5) . .
P7 O31 O30 50.8(6) . 5_575
P7 O31 Mo1 123.1(9) . 5_575
O30 O31 Mo1 72.4(7) 5_575 5_575
P7 O31 Mo4 122.0(8) . .
O30 O31 Mo4 138.2(9) 5_575 .
Mo1 O31 Mo4 95.7(5) 5_575 .
P7 O31 Mo6 120.2(8) . .
O30 O31 Mo6 125.8(9) 5_575 .
Mo1 O31 Mo6 94.5(5) 5_575 .
Mo4 O31 Mo6 94.3(5) . .
P7 O32 O30 55.6(7) . 5_575
P7 O32 O29 55.2(7) . .
O30 O32 O29 93.3(10) 5_575 .
P7 O32 Mo2 127.8(9) . 5_575
O30 O32 Mo2 72.3(8) 5_575 5_575
O29 O32 Mo2 131.7(10) . 5_575
P7 O32 Mo3 122.6(8) . 5_575
O30 O32 Mo3 139.9(10) 5_575 5_575
O29 O32 Mo3 67.8(7) . 5_575
Mo2 O32 Mo3 93.8(5) 5_575 5_575
O30 P7 O30 180.0(10) 5_575 .
O30 P7 O32 65.8(9) 5_575 .
O30 P7 O32 114.2(9) . .
O30 P7 O32 114.2(9) 5_575 5_575
O30 P7 O32 65.8(9) . 5_575
O32 P7 O32 180.0(12) . 5_575
O30 P7 O29 69.8(8) 5_575 5_575
O30 P7 O29 110.2(8) . 5_575
O32 P7 O29 109.4(8) . 5_575
O32 P7 O29 70.6(8) 5_575 5_575
O30 P7 O29 110.2(8) 5_575 .
O30 P7 O29 69.8(8) . .
O32 P7 O29 70.6(8) . .
O32 P7 O29 109.4(8) 5_575 .
O29 P7 O29 180.0(12) 5_575 .
O30 P7 O31 108.6(8) 5_575 5_575
O30 P7 O31 71.4(9) . 5_575
O32 P7 O31 72.9(8) . 5_575
O32 P7 O31 107.1(8) 5_575 5_575
O29 P7 O31 72.9(8) 5_575 5_575
O29 P7 O31 107.1(8) . 5_575
O30 P7 O31 71.4(9) 5_575 .
O30 P7 O31 108.6(8) . .
O32 P7 O31 107.1(8) . .
O32 P7 O31 72.9(8) 5_575 .
O29 P7 O31 107.1(8) 5_575 .
O29 P7 O31 72.9(8) . .
O31 P7 O31 180.0(10) 5_575 .
O13 Mo1 O24 102.5(6) . .
O13 Mo1 O15 101.6(5) . .
O24 Mo1 O15 95.6(5) . .
O13 Mo1 O12 102.1(5) . .
O24 Mo1 O12 154.5(6) . .
O15 Mo1 O12 86.0(5) . .
O13 Mo1 O16 102.0(6) . .
O24 Mo1 O16 87.5(5) . .
O15 Mo1 O16 154.9(6) . .
O12 Mo1 O16 80.9(5) . .
O13 Mo1 O31 158.3(6) . 5_575
O24 Mo1 O31 63.3(6) . 5_575
O15 Mo1 O31 96.3(6) . 5_575
O12 Mo1 O31 91.2(5) . 5_575
O16 Mo1 O31 62.9(6) . 5_575
O14 Mo2 O12 102.8(6) . .
O14 Mo2 O11 102.7(6) . .
O12 Mo2 O11 96.4(5) . .
O14 Mo2 O19 100.4(6) . .
O12 Mo2 O19 155.3(6) . .
O11 Mo2 O19 86.6(4) . .
O14 Mo2 O17 99.6(5) . .
O12 Mo2 O17 87.2(4) . .
O11 Mo2 O17 155.9(5) . .
O19 Mo2 O17 80.6(4) . .
O14 Mo2 O32 160.5(6) . 5_575
O12 Mo2 O32 93.8(5) . 5_575
O11 Mo2 O32 65.0(6) . 5_575
O19 Mo2 O32 65.2(5) . 5_575
O17 Mo2 O32 91.1(5) . 5_575
O14 Mo2 O30 159.4(5) . .
O12 Mo2 O30 65.0(5) . .
O11 Mo2 O30 95.5(6) . .
O19 Mo2 O30 90.3(5) . .
O17 Mo2 O30 64.5(5) . .
O32 Mo2 O30 39.5(5) 5_575 .
O25 Mo3 O27 103.4(6) . .
O25 Mo3 O23 102.7(6) . .
O27 Mo3 O23 96.6(5) . .
O25 Mo3 O11 100.1(5) . .
O27 Mo3 O11 87.5(5) . .
O23 Mo3 O11 155.2(6) . .
O25 Mo3 O22 98.8(6) . 5_575
O27 Mo3 O22 156.2(6) . 5_575
O23 Mo3 O22 86.7(5) . 5_575
O11 Mo3 O22 80.2(5) . 5_575
O25 Mo3 O29 158.6(5) . 5_575
O27 Mo3 O29 95.2(5) . 5_575
O23 Mo3 O29 64.1(5) . 5_575
O11 Mo3 O29 91.2(5) . 5_575
O22 Mo3 O29 65.0(5) 5_575 5_575
O25 Mo3 O32 157.7(5) . 5_575
O27 Mo3 O32 65.9(5) . 5_575
O23 Mo3 O32 98.1(6) . 5_575
O11 Mo3 O32 61.3(5) . 5_575
O22 Mo3 O32 90.3(6) 5_575 5_575
O29 Mo3 O32 42.4(5) 5_575 5_575
O26 Mo4 O28 102.2(6) . .
O26 Mo4 O19 104.2(6) . .
O28 Mo4 O19 97.8(6) . .
O26 Mo4 O24 99.3(6) . 5_575
O28 Mo4 O24 86.3(5) . 5_575
O19 Mo4 O24 154.6(6) . 5_575
O26 Mo4 O27 102.3(5) . .
O28 Mo4 O27 153.0(6) . .
O19 Mo4 O27 87.0(4) . .
O24 Mo4 O27 78.7(5) 5_575 .
O26 Mo4 O31 154.5(6) . .
O28 Mo4 O31 63.6(6) . .
O19 Mo4 O31 98.9(6) . .
O24 Mo4 O31 60.5(6) 5_575 .
O27 Mo4 O31 89.4(5) . .
O21 Mo5 O17 102.9(5) . .
O21 Mo5 O18 100.8(6) . .
O17 Mo5 O18 94.7(5) . .
O21 Mo5 O15 101.4(6) . .
O17 Mo5 O15 88.2(4) . .
O18 Mo5 O15 156.3(6) . .
O21 Mo5 O23 99.2(5) . 5_575
O17 Mo5 O23 157.0(6) . 5_575
O18 Mo5 O23 87.5(4) . 5_575
O15 Mo5 O23 81.0(5) . 5_575
O21 Mo5 O29 157.3(5) . .
O17 Mo5 O29 97.2(5) . .
O18 Mo5 O29 66.8(6) . .
O15 Mo5 O29 89.6(5) . .
O23 Mo5 O29 62.7(5) 5_575 .
O21 Mo5 O30 160.7(5) . .
O17 Mo5 O30 65.5(5) . .
O18 Mo5 O30 95.7(6) . .
O15 Mo5 O30 64.2(5) . .
O23 Mo5 O30 91.5(6) 5_575 .
O29 Mo5 O30 41.2(5) . .
O20 Mo6 O16 102.6(6) . 5_575
O20 Mo6 O22 101.8(6) . .
O16 Mo6 O22 96.5(6) 5_575 .
O20 Mo6 O28 100.4(5) . .
O16 Mo6 O28 86.2(5) 5_575 .
O22 Mo6 O28 156.5(6) . .
O20 Mo6 O18 98.8(5) . .
O16 Mo6 O18 156.1(6) 5_575 .
O22 Mo6 O18 89.2(5) . .
O28 Mo6 O18 79.7(5) . .
O20 Mo6 O31 156.0(5) . .
O16 Mo6 O31 63.4(6) 5_575 .
O22 Mo6 O31 99.2(6) . .
O28 Mo6 O31 61.2(5) . .
O18 Mo6 O31 92.8(6) . .
O20 Mo6 O29 157.9(5) . .
O16 Mo6 O29 97.2(6) 5_575 .
O22 Mo6 O29 66.1(5) . .
O28 Mo6 O29 90.4(6) . .
O18 Mo6 O29 64.0(5) . .
O31 Mo6 O29 44.9(5) . .
O1 C1 N1 127.7(13) . .
O1 C1 N2 124.9(13) . .
N1 C1 N2 107.4(12) . .
O1 C1 K1 40.1(7) . .
N1 C1 K1 120.9(8) . .
N2 C1 K1 113.6(8) . .
O6 C2 N3 112.5(11) . .
O6 C2 N1 108.6(10) . .
N3 C2 N1 115.9(11) . .
O6 C2 C3 113.4(11) . .
N3 C2 C3 103.0(10) . .
N1 C2 C3 103.2(10) . .
O7 C3 N4 110.1(11) . .
O7 C3 N2 109.6(11) . .
N4 C3 N2 114.7(10) . .
O7 C3 C2 116.8(11) . .
N4 C3 C2 101.9(10) . .
N2 C3 C2 103.7(10) . .
O4 C4 N3 126.7(12) . .
O4 C4 N4 124.6(12) . .
N3 C4 N4 108.8(11) . .
O4 C4 K1 39.3(6) . 2
N3 C4 K1 115.7(8) . 2
N4 C4 K1 117.6(8) . 2
N2 C5 N5 114.8(10) . .
N2 C5 H5A 108.6 . .
N5 C5 H5A 108.6 . .
N2 C5 H5B 108.6 . .
N5 C5 H5B 108.6 . .
H5A C5 H5B 107.5 . .
N7 C6 N4 113.7(10) . .
N7 C6 H6A 108.8 . .
N4 C6 H6A 108.8 . .
N7 C6 H6B 108.8 . .
N4 C6 H6B 108.8 . .
H6A C6 H6B 107.7 . .
O2 C7 N5 127.6(13) . .
O2 C7 N6 125.5(13) . .
N5 C7 N6 106.8(12) . .
O2 C7 K1 44.9(7) . .
N5 C7 K1 114.1(8) . .
N6 C7 K1 117.5(8) . .
O8 C8 N7 109.5(11) . .
O8 C8 N5 110.7(10) . .
N7 C8 N5 117.6(11) . .
O8 C8 C9 114.3(11) . .
N7 C8 C9 103.0(10) . .
N5 C8 C9 101.6(10) . .
O9 C9 N6 111.3(11) . .
O9 C9 N8 111.4(11) . .
N6 C9 N8 117.2(11) . .
O9 C9 C8 114.6(11) . .
N6 C9 C8 101.7(10) . .
N8 C9 C8 99.8(10) . .
O5 C10 N7 126.6(13) . .
O5 C10 N8 126.0(12) . .
N7 C10 N8 107.4(11) . .
N9 C11 N6 114.9(10) . .
N9 C11 H11A 108.6 . .
N6 C11 H11A 108.6 . .
N9 C11 H11B 108.6 . .
N6 C11 H11B 108.6 . .
H11A C11 H11B 107.5 . .
N10 C12 N8 113.4(10) . .
N10 C12 H12A 108.9 . .
N8 C12 H12A 108.9 . .
N10 C12 H12B 108.9 . .
N8 C12 H12B 108.9 . .
H12A C12 H12B 107.7 . .
O3 C13 N9 126.8(12) . .
O3 C13 N10 124.7(12) . 2
N9 C13 N10 108.4(11) . 2
O10 C14 N9 108.9(10) . .
O10 C14 N10 112.0(10) . .
N9 C14 N10 115.5(10) . .
O10 C14 C14 114.0(7) . 2
N9 C14 C14 103.9(11) . 2
N10 C14 C14 102.2(11) . 2
N1 C15 N3 113.0(10) 2 .
N1 C15 H15A 109.0 2 .
N3 C15 H15A 109.0 . .
N1 C15 H15B 109.0 2 .
N3 C15 H15B 109.0 . .
H15A C15 H15B 107.8 . .
C1 N1 C15 122.0(11) . 2
C1 N1 C2 113.9(11) . .
C15 N1 C2 124.0(11) 2 .
C1 N2 C5 121.7(11) . .
C1 N2 C3 111.8(11) . .
C5 N2 C3 126.1(11) . .
C4 N3 C2 113.6(11) . .
C4 N3 C15 122.0(11) . .
C2 N3 C15 123.7(11) . .
C4 N4 C3 112.7(11) . .
C4 N4 C6 123.9(11) . .
C3 N4 C6 123.5(10) . .
C7 N5 C8 115.1(11) . .
C7 N5 C5 122.1(11) . .
C8 N5 C5 122.8(11) . .
C7 N6 C9 114.7(11) . .
C7 N6 C11 124.3(11) . .
C9 N6 C11 121.0(11) . .
C10 N7 C8 114.7(11) . .
C10 N7 C6 121.2(12) . .
C8 N7 C6 123.5(11) . .
C10 N8 C9 114.9(10) . .
C10 N8 C12 123.2(10) . .
C9 N8 C12 121.3(10) . .
C13 N9 C14 113.0(10) . .
C13 N9 C11 121.5(11) . .
C14 N9 C11 125.2(11) . .
C13 N10 C12 123.2(10) 2 .
C13 N10 C14 112.4(10) 2 .
C12 N10 C14 124.5(10) . .
C1 O1 K1 122.2(9) . .
C7 O2 K1 116.5(8) . .
C13 O3 K1 120.4(8) . .
C4 O4 K1 123.2(8) . 2
C10 O5 K1 123.1(9) . 2
C2 O6 H6 109.5 . .
C3 O7 H7 109.5 . .
C8 O8 H8 109.5 . .
C9 O9 H9 109.5 . .
C14 O10 H10 109.5 . .

loop_
_geom_bond_atom_site_label_1
_geom_bond_atom_site_label_2
_geom_bond_distance
_geom_bond_site_symmetry_2
O2W K1 2.31(2) .
O3W K1 3.37(3) 4_455
O1W K1 3.176(7) 2
O1W K1 3.176(7) .
K1 O1 2.527(12) .
K1 O4 2.621(12) 2
K1 O2 2.639(11) .
K1 O5 2.760(12) 2
K1 O3 2.815(12) .
K1 C1 3.317(16) .
K1 C7 3.341(15) .
K1 O3W 3.37(3) 4_445
K1 C4 3.462(15) 2
O11 Mo2 1.826(9) .
O11 Mo3 1.978(10) .
O12 Mo2 1.814(14) .
O12 Mo1 1.968(12) .
O13 Mo1 1.627(9) .
O14 Mo2 1.643(9) .
O15 Mo1 1.851(10) .
O15 Mo5 1.943(9) .
O16 Mo6 1.814(11) 5_575
O16 Mo1 1.987(10) .
O17 Mo5 1.832(10) .
O17 Mo2 1.998(9) .
O18 Mo5 1.851(10) .
O18 Mo6 2.001(11) .
O19 Mo4 1.822(12) .
O19 Mo2 1.978(10) .
O20 Mo6 1.641(9) .
O21 Mo5 1.641(9) .
O22 Mo6 1.844(11) .
O22 Mo3 1.998(10) 5_575
O23 Mo3 1.834(10) .
O23 Mo5 1.974(10) 5_575
O24 Mo1 1.806(11) .
O24 Mo4 1.995(13) 5_575
O25 Mo3 1.669(9) .
O26 Mo4 1.643(9) .
O27 Mo3 1.790(10) .
O27 Mo4 2.007(10) .
O28 Mo4 1.814(10) .
O28 Mo6 1.986(11) .
O29 P7 1.557(14) .
O29 O30 1.74(2) .
O29 O32 1.79(2) .
O29 Mo5 2.445(14) .
O29 Mo3 2.454(16) 5_575
O29 Mo6 2.489(15) .
O30 P7 1.487(13) .
O30 O32 1.64(2) 5_575
O30 O31 1.82(2) 5_575
O30 Mo2 2.459(15) .
O30 Mo5 2.501(14) .
O31 P7 1.622(15) .
O31 O30 1.82(2) 5_575
O31 Mo1 2.392(16) 5_575
O31 Mo4 2.428(16) .
O31 Mo6 2.457(16) .
O32 P7 1.537(15) .
O32 O30 1.64(2) 5_575
O32 Mo2 2.398(16) 5_575
O32 Mo3 2.488(15) 5_575
P7 O30 1.487(13) 5_575
P7 O32 1.537(15) 5_575
P7 O29 1.557(14) 5_575
P7 O31 1.622(15) 5_575
Mo1 O31 2.392(16) 5_575
Mo2 O32 2.398(16) 5_575
Mo3 O22 1.998(10) 5_575
Mo3 O29 2.454(16) 5_575
Mo3 O32 2.488(15) 5_575
Mo4 O24 1.995(13) 5_575
Mo5 O23 1.974(10) 5_575
Mo6 O16 1.814(11) 5_575
C1 O1 1.189(16) .
C1 N1 1.384(17) .
C1 N2 1.420(17) .
C2 O6 1.394(15) .
C2 N3 1.419(16) .
C2 N1 1.445(16) .
C2 C3 1.584(18) .
C3 O7 1.375(15) .
C3 N4 1.436(16) .
C3 N2 1.459(16) .
C4 O4 1.243(15) .
C4 N3 1.338(17) .
C4 N4 1.367(16) .
C4 K1 3.462(15) 2
C5 N2 1.429(16) .
C5 N5 1.467(15) .
C5 H5A 0.9800 .
C5 H5B 0.9800 .
C6 N7 1.460(17) .
C6 N4 1.478(16) .
C6 H6A 0.9800 .
C6 H6B 0.9800 .
C7 O2 1.186(15) .
C7 N5 1.370(17) .
C7 N6 1.399(16) .
C8 O8 1.406(14) .
C8 N7 1.410(17) .
C8 N5 1.448(16) .
C8 C9 1.639(19) .
C9 O9 1.385(15) .
C9 N6 1.437(17) .
C9 N8 1.445(16) .
C10 O5 1.193(15) .
C10 N7 1.363(17) .
C10 N8 1.372(17) .
C11 N9 1.452(16) .
C11 N6 1.452(16) .
C11 H11A 0.9800 .
C11 H11B 0.9800 .
C12 N10 1.438(15) .
C12 N8 1.458(15) .
C12 H12A 0.9800 .
C12 H12B 0.9800 .
C13 O3 1.215(15) .
C13 N9 1.372(16) .
C13 N10 1.401(16) 2
C14 O10 1.365(14) .
C14 N9 1.430(15) .
C14 N10 1.451(16) .
C14 C14 1.60(3) 2
C15 N1 1.414(16) 2
C15 N3 1.487(17) .
C15 H15A 0.9800 .
C15 H15B 0.9800 .
N1 C15 1.414(16) 2
N10 C13 1.401(16) 2
O4 K1 2.621(11) 2
O5 K1 2.760(12) 2
O6 H6 0.8300 .
O7 H7 0.8300 .
O8 H8 0.8300 .
O9 H9 0.8300 .
O10 H10 0.8300 .

loop_
_platon_squeeze_void_nr
_platon_squeeze_void_average_x
_platon_squeeze_void_average_y
_platon_squeeze_void_average_z
_platon_squeeze_void_volume
_platon_squeeze_void_count_electrons
_platon_squeeze_void_content
1 0.500 0.000 0.000 206 86 ' '
2 0.500 0.000 0.500 206 86 ' '
3 0.095 0.091 0.197 20 10 ' '
4 0.905 0.091 0.303 20 10 ' '
5 0.000 0.500 0.500 206 86 ' '
6 1.000 0.500 1.000 206 86 ' '
7 0.595 0.409 0.697 20 10 ' '
8 0.405 0.409 0.803 20 10 ' '
9 0.595 0.591 0.197 20 10 ' '
10 0.405 0.591 0.303 20 10 ' '
11 0.095 0.909 0.697 20 10 ' '
12 0.905 0.909 0.803 20 10 ' '
